data_7016743
loop_
_publ_author_name
'Crespo, Margarita'
'Font-Bardia, Merc\`e'
'Calvet, Teresa'

_publ_section_title
;
 Biaryl formation in the synthesis of endo and exo-platinacycles.
;
_journal_issue 37
_journal_name_full 'Dalton transactions (Cambridge, England : 2003)'
_journal_page_first 9431
_journal_page_last 9438
_journal_paper_doi 10.1039/c1dt10664c
_journal_volume 40
_journal_year 2011
_chemical_formula_moiety 'C25 H27 Br2 N Pt S'
_chemical_formula_sum 'C25 H27 Br2 N Pt S'
_chemical_formula_weight 728.45
_chemical_name_systematic
;
?
;
_space_group_IT_number 2
_symmetry_cell_setting triclinic
_symmetry_space_group_name_Hall '-P 1'
_symmetry_space_group_name_H-M 'P -1'
_atom_sites_solution_hydrogens geom
_atom_sites_solution_primary direct
_atom_sites_solution_secondary difmap
_audit_creation_method SHELXL-97
_cell_angle_alpha 90.85(2)
_cell_angle_beta 103.59(3)
_cell_angle_gamma 90.42(3)
_cell_formula_units_Z 2
_cell_length_a 10.039(4)
_cell_length_b 10.075(6)
_cell_length_c 12.819(5)
_cell_measurement_reflns_used 260
_cell_measurement_temperature 293(2)
_cell_measurement_theta_max 31
_cell_measurement_theta_min 3
_cell_volume 1260.0(10)
_computing_cell_refinement 'AUTOMAR (Claudio Klein, 2007)'
_computing_data_collection 'MARXDS (Claudio Klein, 2005)'
_computing_data_reduction 'MARSCALE (Claudio Klein, 2007)'
_computing_molecular_graphics 'ORTEP (Brueggermann and Smith, 1990)'
_computing_publication_material 'PLATON (Spek, 1990)'
_computing_structure_refinement 'SHELXL-97 (Sheldrick, 1997)'
_computing_structure_solution 'SHELXS-97 (Sheldrick, 1997)'
_diffrn_ambient_temperature 293(2)
_diffrn_measured_fraction_theta_full 0.936
_diffrn_measured_fraction_theta_max 0.779
_diffrn_measurement_device_type 'MAR345 with image plate detector'
_diffrn_measurement_method 'phi scan'
_diffrn_radiation_monochromator graphite
_diffrn_radiation_source 'fine-focus sealed tube'
_diffrn_radiation_type MoK\a
_diffrn_radiation_wavelength 0.71073
_diffrn_reflns_av_R_equivalents 0.0435
_diffrn_reflns_av_sigmaI/netI 0.0433
_diffrn_reflns_limit_h_max 15
_diffrn_reflns_limit_h_min -15
_diffrn_reflns_limit_k_max 15
_diffrn_reflns_limit_k_min -13
_diffrn_reflns_limit_l_max 19
_diffrn_reflns_limit_l_min -16
_diffrn_reflns_number 13491
_diffrn_reflns_theta_full 25.00
_diffrn_reflns_theta_max 32.29
_diffrn_reflns_theta_min 1.63
_exptl_absorpt_coefficient_mu 8.834
_exptl_absorpt_correction_T_max 0.49
_exptl_absorpt_correction_T_min 0.40
_exptl_absorpt_correction_type empirical
_exptl_absorpt_process_details sadabs
_exptl_crystal_colour yellow
_exptl_crystal_density_diffrn 1.920
_exptl_crystal_density_method 'not measured'
_exptl_crystal_description plate
_exptl_crystal_F_000 696
_exptl_crystal_size_max 0.2
_exptl_crystal_size_mid 0.09
_exptl_crystal_size_min 0.08
_refine_diff_density_max 1.250
_refine_diff_density_min -1.040
_refine_diff_density_rms 0.130
_refine_ls_extinction_coef 0.0109(5)
_refine_ls_extinction_expression Fc^*^=kFc[1+0.001xFc^2^\l^3^/sin(2\q)]^-1/4^
_refine_ls_extinction_method SHELXL
_refine_ls_goodness_of_fit_ref 1.129
_refine_ls_hydrogen_treatment constr
_refine_ls_matrix_type full
_refine_ls_number_parameters 272
_refine_ls_number_reflns 6984
_refine_ls_number_restraints 0
_refine_ls_restrained_S_all 1.129
_refine_ls_R_factor_all 0.0358
_refine_ls_R_factor_gt 0.0310
_refine_ls_shift/su_max 0.001
_refine_ls_shift/su_mean 0.000
_refine_ls_structure_factor_coef Fsqd
_refine_ls_weighting_details 'calc w=1/[\s^2^(Fo^2^)+(0.0447P)^2^+0.2738P] where P=(Fo^2^+2Fc^2^)/3'
_refine_ls_weighting_scheme calc
_refine_ls_wR_factor_gt 0.0845
_refine_ls_wR_factor_ref 0.0934
_reflns_number_gt 6171
_reflns_number_total 6984
_reflns_threshold_expression >2sigma(I)
_cod_data_source_file c1dt10664c.txt
_cod_data_source_block mcpm50a1
_cod_original_sg_symbol_H-M P-1
_cod_database_code 7016743

loop_
_symmetry_equiv_pos_as_xyz
'x, y, z'
'-x, -y, -z'

loop_
_atom_site_label
_atom_site_type_symbol
_atom_site_fract_x
_atom_site_fract_y
_atom_site_fract_z
_atom_site_U_iso_or_equiv
_atom_site_adp_type
_atom_site_occupancy
_atom_site_symmetry_multiplicity
_atom_site_calc_flag
_atom_site_refinement_flags
Pt Pt 0.200793(14) 0.130232(14) 0.265606(10) 0.04905(7) Uani 1 1 d .
Br1 Br -0.03346(5) 0.01134(5) 0.23292(4) 0.06544(12) Uani 1 1 d .
Br2 Br 0.31066(7) 0.43876(6) 0.02497(5) 0.08672(17) Uani 1 1 d .
S S 0.24871(13) 0.11267(12) 0.44729(9) 0.0593(2) Uani 1 1 d .
N1 N 0.1744(4) 0.1548(3) 0.1056(3) 0.0528(7) Uani 1 1 d .
C1 C 0.3814(4) 0.2216(4) 0.2806(3) 0.0481(7) Uani 1 1 d .
C2 C 0.4068(5) 0.3507(4) 0.3249(3) 0.0544(8) Uani 1 1 d .
H2 H 0.3387 0.3908 0.3522 0.065 Uiso 1 1 calc R
C3 C 0.5265(6) 0.4210(5) 0.3303(4) 0.0685(11) Uani 1 1 d .
C4 C 0.6327(6) 0.3546(6) 0.2929(4) 0.0752(13) Uani 1 1 d .
H4 H 0.7171 0.3963 0.2984 0.090 Uiso 1 1 calc R
C5 C 0.6089(6) 0.2283(6) 0.2484(4) 0.0704(12) Uani 1 1 d .
H5 H 0.6783 0.1866 0.2239 0.085 Uiso 1 1 calc R
C6 C 0.4833(5) 0.1605(4) 0.2388(3) 0.0548(9) Uani 1 1 d .
C7 C 0.4681(5) 0.0332(4) 0.1819(3) 0.0569(9) Uani 1 1 d .
C8 C 0.5687(6) -0.0629(5) 0.2100(4) 0.0723(12) Uani 1 1 d .
H8 H 0.6411 -0.0478 0.2693 0.087 Uiso 1 1 calc R
C9 C 0.5634(7) -0.1806(6) 0.1515(5) 0.0858(16) Uani 1 1 d .
H9 H 0.6314 -0.2432 0.1735 0.103 Uiso 1 1 calc R
C10 C 0.4597(6) -0.2071(5) 0.0616(5) 0.0749(13) Uani 1 1 d .
H10 H 0.4578 -0.2855 0.0220 0.090 Uiso 1 1 calc R
C11 C 0.3596(6) -0.1139(5) 0.0327(4) 0.0704(12) Uani 1 1 d .
H11 H 0.2904 -0.1293 -0.0288 0.084 Uiso 1 1 calc R
C12 C 0.3572(5) 0.0026(4) 0.0912(3) 0.0562(9) Uani 1 1 d .
C13 C 0.2482(5) 0.0948(4) 0.0491(3) 0.0546(9) Uani 1 1 d .
H13 H 0.2298 0.1123 -0.0239 0.066 Uiso 1 1 calc R
C14 C 0.5461(8) 0.5605(7) 0.3744(5) 0.0965(19) Uani 1 1 d .
H14A H 0.6356 0.5925 0.3717 0.145 Uiso 1 1 calc R
H14B H 0.5377 0.5618 0.4475 0.145 Uiso 1 1 calc R
H14C H 0.4777 0.6165 0.3323 0.145 Uiso 1 1 calc R
C15 C 0.0667(5) 0.2468(5) 0.0528(4) 0.0663(11) Uani 1 1 d .
H15A H -0.0223 0.2076 0.0512 0.080 Uiso 1 1 calc R
H15B H 0.0730 0.2587 -0.0209 0.080 Uiso 1 1 calc R
C16 C 0.0770(5) 0.3804(5) 0.1083(4) 0.0598(10) Uani 1 1 d .
C17 C 0.1757(6) 0.4720(5) 0.1042(4) 0.0671(11) Uani 1 1 d .
C18 C 0.0920(8) 0.6253(7) 0.2176(5) 0.0882(17) Uani 1 1 d .
H18 H 0.0967 0.7064 0.2540 0.106 Uiso 1 1 calc R
C19 C -0.0100(8) 0.5310(7) 0.2218(6) 0.0927(18) Uani 1 1 d .
H19 H -0.0739 0.5503 0.2617 0.111 Uiso 1 1 calc R
C20 C -0.0180(7) 0.4114(6) 0.1686(5) 0.0777(14) Uani 1 1 d .
H20 H -0.0868 0.3507 0.1726 0.093 Uiso 1 1 calc R
C21 C 0.1822(6) 0.5945(5) 0.1595(4) 0.0747(13) Uani 1 1 d .
H21 H 0.2509 0.6553 0.1555 0.090 Uiso 1 1 calc R
C22 C 0.0978(7) 0.1653(6) 0.4926(5) 0.0805(15) Uani 1 1 d .
H22A H 0.0188 0.1136 0.4547 0.097 Uiso 1 1 calc R
H22B H 0.1116 0.1481 0.5687 0.097 Uiso 1 1 calc R
C23 C 0.0698(9) 0.3109(8) 0.4735(7) 0.107(2) Uani 1 1 d .
H23A H -0.0112 0.3346 0.4966 0.161 Uiso 1 1 calc R
H23B H 0.0566 0.3283 0.3983 0.161 Uiso 1 1 calc R
H23C H 0.1463 0.3624 0.5133 0.161 Uiso 1 1 calc R
C24 C 0.2368(6) -0.0659(5) 0.4726(4) 0.0711(12) Uani 1 1 d .
H24A H 0.2411 -0.0790 0.5481 0.085 Uiso 1 1 calc R
H24B H 0.1497 -0.1010 0.4316 0.085 Uiso 1 1 calc R
C25 C 0.3529(8) -0.1399(7) 0.4410(6) 0.103(2) Uani 1 1 d .
H25A H 0.3492 -0.2316 0.4595 0.154 Uiso 1 1 calc R
H25B H 0.4391 -0.1017 0.4786 0.154 Uiso 1 1 calc R
H25C H 0.3440 -0.1332 0.3651 0.154 Uiso 1 1 calc R

loop_
_atom_site_aniso_label
_atom_site_aniso_U_11
_atom_site_aniso_U_22
_atom_site_aniso_U_33
_atom_site_aniso_U_23
_atom_site_aniso_U_13
_atom_site_aniso_U_12
Pt 0.04596(10) 0.05433(10) 0.04721(9) 0.00140(6) 0.01171(7) -0.00123(6)
Br1 0.0558(2) 0.0745(3) 0.0652(2) 0.0016(2) 0.0127(2) -0.00791(19)
Br2 0.0835(4) 0.0859(4) 0.0957(4) 0.0047(3) 0.0311(3) -0.0030(3)
S 0.0574(6) 0.0680(6) 0.0531(5) 0.0022(4) 0.0140(4) -0.0012(4)
N1 0.0521(18) 0.0581(17) 0.0480(15) 0.0040(13) 0.0111(14) -0.0016(14)
C1 0.0467(19) 0.0548(19) 0.0434(16) 0.0028(13) 0.0115(15) 0.0001(14)
C2 0.056(2) 0.061(2) 0.0457(18) -0.0007(15) 0.0106(17) -0.0047(16)
C3 0.065(3) 0.076(3) 0.064(3) -0.001(2) 0.015(2) -0.010(2)
C4 0.064(3) 0.089(4) 0.070(3) -0.004(2) 0.012(2) -0.016(2)
C5 0.060(3) 0.083(3) 0.070(3) -0.004(2) 0.017(2) -0.006(2)
C6 0.053(2) 0.060(2) 0.0524(19) 0.0013(15) 0.0132(17) -0.0020(16)
C7 0.054(2) 0.066(2) 0.053(2) 0.0017(16) 0.0171(18) -0.0023(17)
C8 0.072(3) 0.077(3) 0.070(3) 0.008(2) 0.019(2) 0.003(2)
C9 0.094(4) 0.083(4) 0.089(4) 0.010(3) 0.035(3) 0.011(3)
C10 0.076(3) 0.069(3) 0.085(3) -0.002(2) 0.030(3) -0.004(2)
C11 0.070(3) 0.070(3) 0.075(3) -0.007(2) 0.026(3) -0.007(2)
C12 0.058(2) 0.060(2) 0.053(2) -0.0006(16) 0.0185(18) -0.0078(17)
C13 0.055(2) 0.057(2) 0.0512(19) 0.0001(15) 0.0115(17) -0.0054(16)
C14 0.107(5) 0.089(4) 0.091(4) -0.002(3) 0.020(4) -0.024(4)
C15 0.062(3) 0.067(3) 0.065(3) 0.005(2) 0.007(2) -0.003(2)
C16 0.055(2) 0.060(2) 0.063(2) 0.0072(18) 0.011(2) 0.0030(17)
C17 0.067(3) 0.068(3) 0.065(3) 0.007(2) 0.013(2) 0.004(2)
C18 0.095(5) 0.079(4) 0.091(4) 0.003(3) 0.023(4) 0.011(3)
C19 0.100(5) 0.085(4) 0.098(4) 0.005(3) 0.034(4) 0.010(3)
C20 0.076(4) 0.081(3) 0.080(3) 0.009(3) 0.024(3) 0.009(3)
C21 0.081(4) 0.069(3) 0.073(3) 0.005(2) 0.015(3) 0.006(2)
C22 0.079(4) 0.097(4) 0.070(3) -0.003(3) 0.026(3) 0.000(3)
C23 0.103(6) 0.105(5) 0.119(6) -0.002(4) 0.038(5) 0.011(4)
C24 0.070(3) 0.074(3) 0.069(3) 0.012(2) 0.014(2) 0.003(2)
C25 0.094(5) 0.095(5) 0.117(6) 0.002(4) 0.021(4) 0.008(4)

loop_
_atom_type_symbol
_atom_type_description
_atom_type_scat_dispersion_real
_atom_type_scat_dispersion_imag
_atom_type_scat_source
C C 0.0033 0.0016 'International Tables Vol C Tables 4.2.6.8 and 6.1.1.4'
H H 0.0000 0.0000 'International Tables Vol C Tables 4.2.6.8 and 6.1.1.4'
Br Br -0.2901 2.4595 'International Tables Vol C Tables 4.2.6.8 and 6.1.1.4'
N N 0.0061 0.0033 'International Tables Vol C Tables 4.2.6.8 and 6.1.1.4'
Pt Pt -1.7033 8.3905 'International Tables Vol C Tables 4.2.6.8 and 6.1.1.4'
S S 0.1246 0.1234 'International Tables Vol C Tables 4.2.6.8 and 6.1.1.4'

loop_
_geom_angle_atom_site_label_1
_geom_angle_atom_site_label_2
_geom_angle_atom_site_label_3
_geom_angle
C1 Pt N1 86.22(15)
C1 Pt S 88.60(11)
N1 Pt S 174.82(10)
C1 Pt Br1 176.24(10)
N1 Pt Br1 90.09(11)
S Pt Br1 95.09(4)
C22 S C24 97.8(3)
C22 S Pt 107.9(2)
C24 S Pt 105.43(18)
C13 N1 C15 119.6(4)
C13 N1 Pt 123.0(3)
C15 N1 Pt 117.4(3)
C6 C1 C2 118.4(4)
C6 C1 Pt 119.5(3)
C2 C1 Pt 121.9(3)
C3 C2 C1 123.9(4)
C3 C2 H2 118.0
C1 C2 H2 118.0
C2 C3 C4 117.0(5)
C2 C3 C14 121.8(5)
C4 C3 C14 121.2(5)
C5 C4 C3 119.6(5)
C5 C4 H4 120.2
C3 C4 H4 120.2
C4 C5 C6 122.4(5)
C4 C5 H5 118.8
C6 C5 H5 118.8
C1 C6 C5 118.4(4)
C1 C6 C7 125.0(4)
C5 C6 C7 116.5(4)
C8 C7 C12 116.6(4)
C8 C7 C6 120.1(4)
C12 C7 C6 123.2(4)
C9 C8 C7 121.6(5)
C9 C8 H8 119.2
C7 C8 H8 119.2
C10 C9 C8 121.7(6)
C10 C9 H9 119.2
C8 C9 H9 119.2
C11 C10 C9 117.7(5)
C11 C10 H10 121.2
C9 C10 H10 121.2
C10 C11 C12 122.8(5)
C10 C11 H11 118.6
C12 C11 H11 118.6
C11 C12 C7 119.6(5)
C11 C12 C13 116.9(4)
C7 C12 C13 123.1(4)
N1 C13 C12 125.0(4)
N1 C13 H13 117.5
C12 C13 H13 117.5
C3 C14 H14A 109.5
C3 C14 H14B 109.5
H14A C14 H14B 109.5
C3 C14 H14C 109.5
H14A C14 H14C 109.5
H14B C14 H14C 109.5
N1 C15 C16 112.9(4)
N1 C15 H15A 109.0
C16 C15 H15A 109.0
N1 C15 H15B 109.0
C16 C15 H15B 109.0
H15A C15 H15B 107.8
C17 C16 C20 118.1(5)
C17 C16 C15 123.3(5)
C20 C16 C15 118.5(5)
C16 C17 C21 120.9(5)
C16 C17 Br2 121.4(4)
C21 C17 Br2 117.7(4)
C21 C18 C19 117.6(6)
C21 C18 H18 121.2
C19 C18 H18 121.2
C20 C19 C18 121.7(7)
C20 C19 H19 119.1
C18 C19 H19 119.1
C19 C20 C16 120.1(6)
C19 C20 H20 120.0
C16 C20 H20 120.0
C18 C21 C17 121.5(6)
C18 C21 H21 119.2
C17 C21 H21 119.2
C23 C22 S 111.7(5)
C23 C22 H22A 109.3
S C22 H22A 109.3
C23 C22 H22B 109.3
S C22 H22B 109.3
H22A C22 H22B 107.9
C22 C23 H23A 109.5
C22 C23 H23B 109.5
H23A C23 H23B 109.5
C22 C23 H23C 109.5
H23A C23 H23C 109.5
H23B C23 H23C 109.5
C25 C24 S 110.5(4)
C25 C24 H24A 109.6
S C24 H24A 109.6
C25 C24 H24B 109.6
S C24 H24B 109.6
H24A C24 H24B 108.1
C24 C25 H25A 109.5
C24 C25 H25B 109.5
H25A C25 H25B 109.5
C24 C25 H25C 109.5
H25A C25 H25C 109.5
H25B C25 H25C 109.5

loop_
_geom_bond_atom_site_label_1
_geom_bond_atom_site_label_2
_geom_bond_distance
Pt C1 1.994(4)
Pt N1 2.025(3)
Pt S 2.2746(14)
Pt Br1 2.5732(12)
Br2 C17 1.903(6)
S C22 1.825(6)
S C24 1.841(5)
N1 C13 1.297(6)
N1 C15 1.475(6)
C1 C6 1.403(6)
C1 C2 1.409(6)
C2 C3 1.378(7)
C2 H2 0.9300
C3 C4 1.434(8)
C3 C14 1.501(8)
C4 C5 1.383(8)
C4 H4 0.9300
C5 C6 1.408(7)
C5 H5 0.9300
C6 C7 1.455(6)
C7 C8 1.393(7)
C7 C12 1.436(6)
C8 C9 1.387(8)
C8 H8 0.9300
C9 C10 1.381(9)
C9 H9 0.9300
C10 C11 1.370(8)
C10 H10 0.9300
C11 C12 1.387(7)
C11 H11 0.9300
C12 C13 1.450(6)
C13 H13 0.9300
C14 H14A 0.9600
C14 H14B 0.9600
C14 H14C 0.9600
C15 C16 1.504(7)
C15 H15A 0.9700
C15 H15B 0.9700
C16 C17 1.360(7)
C16 C20 1.396(8)
C17 C21 1.407(7)
C18 C21 1.336(9)
C18 C19 1.403(10)
C18 H18 0.9300
C19 C20 1.368(9)
C19 H19 0.9300
C20 H20 0.9300
C21 H21 0.9300
C22 C23 1.509(9)
C22 H22A 0.9700
C22 H22B 0.9700
C23 H23A 0.9600
C23 H23B 0.9600
C23 H23C 0.9600
C24 C25 1.518(9)
C24 H24A 0.9700
C24 H24B 0.9700
C25 H25A 0.9600
C25 H25B 0.9600
C25 H25C 0.9600
